data_7105736
loop_
_publ_author_name
'Steven Wales'
'Anthony Willis'
'Paul Keller'

_publ_section_title
;
 The first stereoselective syntheses of 2,2'-biindoline
;
_journal_name_full Chem.Commun.
_journal_page_first 9226
_journal_paper_doi 10.1039/c0cc04045b
_journal_volume 46
_journal_year 2010
_chemical_absolute_configuration syn
_chemical_compound_source ' from U of Wollongong'
_chemical_formula_moiety 'C16 H16 N2'
_chemical_formula_sum 'C16 H16 N2'
_chemical_formula_weight 236.32
_space_group_IT_number 4
_symmetry_cell_setting monoclinic
_symmetry_space_group_name_Hall 'P 2yb'
_symmetry_space_group_name_H-M 'P 1 21 1'
_atom_sites_solution_hydrogens geom
_atom_sites_solution_primary direct
_audit_creation_date 09-03-05
_audit_creation_method CRYSTALS_ver_12.85
_audit_update_record
;
2009-03-05 - Report on C16 H16 N2
by Anthony C. Willis
for Paul Keller

2009-03-05 - passes checkcif tests with minor warnings

2010-09-28 - combine wol0902a and wol0903 for manuscript to Chem Comm
Manuscript ID: CC-COM-09-2010-004045
;
_cell_angle_alpha 90
_cell_angle_beta 109.257(3)
_cell_angle_gamma 90
_cell_formula_units_Z 4
_cell_length_a 11.6395(4)
_cell_length_b 7.8596(3)
_cell_length_c 14.2979(6)
_cell_measurement_reflns_used 53015
_cell_measurement_temperature 200
_cell_measurement_theta_max 27.5
_cell_measurement_theta_min 2.6
_cell_volume 1234.81(8)
_computing_cell_refinement 'DENZO/SCALEPACK (Otwinowski & Minor, 1997)'
_computing_data_collection 'COLLECT (Nonius, 1997-2001).'
_computing_data_reduction 'DENZO/SCALEPACK (Otwinowski & Minor, 1997)'
_computing_molecular_graphics
;
ORTEP-II (Johnson 1976) in teXsan (MSC, 1992-1997)
;
_computing_publication_material 'CRYSTALS (Betteridge et al., 2003)'
_computing_structure_refinement 'CRYSTALS (Betteridge et al., 2003)'
_computing_structure_solution 'SIR92 (Altomare et al., 1994)'
_diffrn_ambient_temperature 200
_diffrn_measured_fraction_theta_full 0.997
_diffrn_measured_fraction_theta_max 0.997
_diffrn_measurement_device 'Nonius KappaCCD'
_diffrn_measurement_device_type Area
_diffrn_measurement_method ' \f and \w scans with CCD '
_diffrn_radiation_monochromator graphite
_diffrn_radiation_type 'Mo K\a'
_diffrn_radiation_wavelength 0.71073
_diffrn_reflns_av_R_equivalents 0.052
_diffrn_reflns_limit_h_max 14
_diffrn_reflns_limit_h_min -15
_diffrn_reflns_limit_k_max 10
_diffrn_reflns_limit_k_min -10
_diffrn_reflns_limit_l_max 18
_diffrn_reflns_limit_l_min -18
_diffrn_reflns_number 25324
_diffrn_reflns_theta_full 27.482
_diffrn_reflns_theta_max 27.482
_diffrn_reflns_theta_min 2.749
_diffrn_standards_number 0
_exptl_absorpt_coefficient_mu 0.076
_exptl_absorpt_correction_T_max 0.995
_exptl_absorpt_correction_T_min 0.977
_exptl_absorpt_correction_type integration
_exptl_absorpt_process_details
;
via Gaussian method (Coppens, 1970) implemented in maXus (2000)
;
_exptl_crystal_colour colourless
_exptl_crystal_density_diffrn 1.271
_exptl_crystal_density_method 'not measured'
_exptl_crystal_description plate
_exptl_crystal_F_000 504
_exptl_crystal_size_max 0.37
_exptl_crystal_size_mid 0.16
_exptl_crystal_size_min 0.07
_refine_diff_density_max 0.22
_refine_diff_density_min -0.25
_refine_ls_abs_structure_details
;
The enantiomer has been assigned by reference to an unchanging chiral
centre in the synthetic procedure.
;
_refine_ls_extinction_method None
_refine_ls_goodness_of_fit_ref 0.8712
_refine_ls_hydrogen_treatment refxyz
_refine_ls_matrix_type full
_refine_ls_number_parameters 421
_refine_ls_number_reflns 3033
_refine_ls_number_restraints 1
_refine_ls_R_factor_all 0.0597
_refine_ls_R_factor_gt 0.0396
_refine_ls_shift/su_max 0.005551
_refine_ls_structure_factor_coef Fsqd
_refine_ls_weighting_details
;
Method= Modified Sheldrick
w=1/[\s^2^(F^2^) + ( 0.05P)^2^ + 0.00P]
,where P=(max(Fo^2^,0) + 2Fc^2^)/3
;
_refine_ls_weighting_scheme calc
_refine_ls_wR_factor_all 0.0945
_refine_ls_wR_factor_gt 0.0889
_refine_ls_wR_factor_ref 0.0945
_reflns_limit_h_max 14
_reflns_limit_h_min -15
_reflns_limit_k_max 10
_reflns_limit_k_min 0
_reflns_limit_l_max 18
_reflns_limit_l_min 0
_reflns_number_gt 2134
_reflns_number_total 3033
_reflns_threshold_expression I>2.0\s(I)
_oxford_diffrn_Wilson_B_factor 3.04
_oxford_diffrn_Wilson_scale 0.87
_oxford_refine_ls_r_factor_ref 0.0597
_oxford_refine_ls_scale 1.110(5)
_oxford_reflns_number_all 3033
_oxford_reflns_threshold_expression_ref I>-10.0\s(I)
_oxford_structure_analysis_title '3051226 wol0902'
_cod_data_source_file C0CC04045B.TXT
_cod_data_source_block wol0902a
_cod_depositor_comments
;
The following automatic conversions were performed:
'_symmetry_cell_setting' value 'Monoclinic' changed to 'monoclinic'
according to '/home/saulius/struct/CIF-dictionaries/cif_core.dic'
dictionary named 'cif_core.dic' version 2.4.1 from 2010-06-29.

Automatic conversion script
Id: cif_fix_enum 1527 2010-12-29 10:47:43Z saulius 
;
_cod_original_sg_symbol_H-M 'P 1 21 1 '
_cod_database_code 7105736

loop_
_symmetry_equiv_pos_as_xyz
x,y,z
-x,y+1/2,-z

loop_
_atom_site_label
_atom_site_type_symbol
_atom_site_fract_x
_atom_site_fract_y
_atom_site_fract_z
_atom_site_U_iso_or_equiv
_atom_site_occupancy
_atom_site_adp_type
_atom_site_refinement_flags_posn
_atom_site_refinement_flags_adp
_atom_site_refinement_flags_occupancy
_atom_site_disorder_assembly
_atom_site_disorder_group
_oxford_atom_site_special_shape
_atom_site_attached_hydrogens
N1 N 0.76128(18) 0.3973(3) 0.28078(16) 0.0396 1.0000 Uani . . . . . . .
C2 C 0.8008(2) 0.3985(4) 0.3862(2) 0.0381 1.0000 Uani . . . . . . .
C3 C 0.7438(3) 0.4710(4) 0.4478(2) 0.0474 1.0000 Uani . . . . . . .
C4 C 0.7988(3) 0.4502(5) 0.5492(2) 0.0548 1.0000 Uani . . . . . . .
C5 C 0.9056(3) 0.3599(5) 0.5882(2) 0.0538 1.0000 Uani . . . . . . .
C6 C 0.9622(3) 0.2871(4) 0.5251(2) 0.0442 1.0000 Uani . . . . . . .
C7 C 0.9091(2) 0.3070(4) 0.42448(19) 0.0389 1.0000 Uani . . . . . . .
C8 C 0.9453(2) 0.2442(4) 0.3397(2) 0.0414 1.0000 Uani . . . . . . .
C9 C 0.8714(2) 0.3560(4) 0.25294(19) 0.0378 1.0000 Uani . . . . . . .
C10 C 0.8415(2) 0.2722(4) 0.15361(19) 0.0379 1.0000 Uani . . . . . . .
C11 C 0.9565(2) 0.2213(4) 0.1289(2) 0.0390 1.0000 Uani . . . . . . .
C12 C 0.9160(2) 0.2411(3) 0.01828(18) 0.0340 1.0000 Uani . . . . . . .
C13 C 0.9695(2) 0.1901(4) -0.0502(2) 0.0389 1.0000 Uani . . . . . . .
C14 C 0.9143(2) 0.2313(4) -0.1496(2) 0.0434 1.0000 Uani . . . . . . .
C15 C 0.8066(2) 0.3249(4) -0.1788(2) 0.0433 1.0000 Uani . . . . . . .
C16 C 0.7519(2) 0.3782(4) -0.1104(2) 0.0390 1.0000 Uani . . . . . . .
C17 C 0.8082(2) 0.3363(3) -0.01203(19) 0.0339 1.0000 Uani . . . . . . .
N18 N 0.77660(18) 0.3844(3) 0.07049(16) 0.0398 1.0000 Uani . . . . . . .
N21 N 0.47174(19) 0.2313(3) 0.18044(16) 0.0389 1.0000 Uani . . . . . . .
C22 C 0.4371(2) 0.2390(3) 0.07655(18) 0.0335 1.0000 Uani . . . . . . .
C23 C 0.5007(3) 0.1787(4) 0.0164(2) 0.0410 1.0000 Uani . . . . . . .
C24 C 0.4475(3) 0.1996(4) -0.0861(2) 0.0440 1.0000 Uani . . . . . . .
C25 C 0.3342(2) 0.2739(4) -0.1265(2) 0.0426 1.0000 Uani . . . . . . .
C26 C 0.2697(2) 0.3283(3) -0.0651(2) 0.0368 1.0000 Uani . . . . . . .
C27 C 0.3226(2) 0.3124(3) 0.03620(18) 0.0321 1.0000 Uani . . . . . . .
C28 C 0.2756(2) 0.3579(4) 0.1194(2) 0.0373 1.0000 Uani . . . . . . .
C29 C 0.3906(2) 0.3476(4) 0.21167(19) 0.0352 1.0000 Uani . . . . . . .
C30 C 0.3643(2) 0.2854(4) 0.30244(18) 0.0351 1.0000 Uani . . . . . . .
C31 C 0.2786(2) 0.4049(4) 0.33398(19) 0.0373 1.0000 Uani . . . . . . .
C32 C 0.3259(2) 0.3967(4) 0.44522(18) 0.0335 1.0000 Uani . . . . . . .
C33 C 0.2763(3) 0.4546(4) 0.5154(2) 0.0423 1.0000 Uani . . . . . . .
C34 C 0.3447(3) 0.4344(4) 0.6161(2) 0.0453 1.0000 Uani . . . . . . .
C35 C 0.4571(3) 0.3584(4) 0.6441(2) 0.0461 1.0000 Uani . . . . . . .
C36 C 0.5083(2) 0.3017(4) 0.57421(19) 0.0402 1.0000 Uani . . . . . . .
C37 C 0.4406(2) 0.3210(3) 0.47384(18) 0.0340 1.0000 Uani . . . . . . .
N38 N 0.47369(18) 0.2808(3) 0.39152(16) 0.0381 1.0000 Uani . . . . . . .
H11 H 0.727(2) 0.498(4) 0.2531(19) 0.0465 1.0000 Uiso . . . . . . .
H31 H 0.664(3) 0.534(4) 0.418(2) 0.0569 1.0000 Uiso . . . . . . .
H41 H 0.752(3) 0.506(4) 0.592(2) 0.0687 1.0000 Uiso . . . . . . .
H51 H 0.940(3) 0.346(4) 0.658(2) 0.0618 1.0000 Uiso . . . . . . .
H61 H 1.045(2) 0.221(4) 0.5518(18) 0.0516 1.0000 Uiso . . . . . . .
H81 H 0.918(2) 0.132(4) 0.327(2) 0.0488 1.0000 Uiso . . . . . . .
H82 H 1.036(2) 0.253(4) 0.3528(18) 0.0490 1.0000 Uiso . . . . . . .
H91 H 0.922(2) 0.460(4) 0.2557(18) 0.0434 1.0000 Uiso . . . . . . .
H101 H 0.789(2) 0.159(4) 0.1565(18) 0.0435 1.0000 Uiso . . . . . . .
H111 H 0.982(2) 0.111(4) 0.154(2) 0.0440 1.0000 Uiso . . . . . . .
H112 H 1.024(2) 0.304(3) 0.164(2) 0.0436 1.0000 Uiso . . . . . . .
H131 H 1.045(2) 0.127(4) -0.027(2) 0.0464 1.0000 Uiso . . . . . . .
H141 H 0.953(2) 0.189(4) -0.2031(19) 0.0499 1.0000 Uiso . . . . . . .
H151 H 0.769(2) 0.352(4) -0.252(2) 0.0495 1.0000 Uiso . . . . . . .
H161 H 0.674(2) 0.444(4) -0.1338(18) 0.0438 1.0000 Uiso . . . . . . .
H181 H 0.699(2) 0.401(4) 0.0639(19) 0.0466 1.0000 Uiso . . . . . . .
H211 H 0.555(2) 0.251(4) 0.2140(18) 0.0455 1.0000 Uiso . . . . . . .
H231 H 0.583(2) 0.117(4) 0.047(2) 0.0492 1.0000 Uiso . . . . . . .
H241 H 0.490(2) 0.165(4) -0.131(2) 0.0563 1.0000 Uiso . . . . . . .
H251 H 0.299(2) 0.291(4) -0.201(2) 0.0513 1.0000 Uiso . . . . . . .
H261 H 0.192(2) 0.393(4) -0.0913(18) 0.0427 1.0000 Uiso . . . . . . .
H281 H 0.215(2) 0.275(4) 0.1290(18) 0.0439 1.0000 Uiso . . . . . . .
H282 H 0.237(2) 0.468(4) 0.1111(19) 0.0440 1.0000 Uiso . . . . . . .
H291 H 0.431(2) 0.468(4) 0.2312(18) 0.0404 1.0000 Uiso . . . . . . .
H301 H 0.332(2) 0.170(4) 0.2905(18) 0.0389 1.0000 Uiso . . . . . . .
H311 H 0.186(2) 0.375(4) 0.3053(18) 0.0432 1.0000 Uiso . . . . . . .
H312 H 0.284(2) 0.521(4) 0.3084(19) 0.0424 1.0000 Uiso . . . . . . .
H331 H 0.197(3) 0.509(4) 0.494(2) 0.0502 1.0000 Uiso . . . . . . .
H341 H 0.306(2) 0.482(4) 0.668(2) 0.0541 1.0000 Uiso . . . . . . .
H351 H 0.502(2) 0.339(4) 0.719(2) 0.0508 1.0000 Uiso . . . . . . .
H361 H 0.586(2) 0.242(4) 0.5911(17) 0.0441 1.0000 Uiso . . . . . . .
H381 H 0.522(2) 0.192(4) 0.3929(19) 0.0441 1.0000 Uiso . . . . . . .

loop_
_atom_site_aniso_label
_atom_site_aniso_U_11
_atom_site_aniso_U_22
_atom_site_aniso_U_33
_atom_site_aniso_U_23
_atom_site_aniso_U_13
_atom_site_aniso_U_12
N1 0.0369(11) 0.0403(13) 0.0436(13) 0.0058(11) 0.0159(9) 0.0092(10)
C2 0.0374(13) 0.0345(15) 0.0455(16) 0.0005(13) 0.0178(11) -0.0058(12)
C3 0.0495(16) 0.0417(16) 0.057(2) -0.0072(15) 0.0256(14) -0.0045(14)
C4 0.070(2) 0.0498(19) 0.056(2) -0.0125(16) 0.0363(18) -0.0151(17)
C5 0.0632(19) 0.057(2) 0.0422(17) -0.0003(16) 0.0187(14) -0.0186(18)
C6 0.0494(14) 0.0437(17) 0.0391(16) 0.0036(15) 0.0140(12) -0.0051(15)
C7 0.0383(12) 0.0375(16) 0.0429(16) 0.0033(13) 0.0161(11) -0.0023(12)
C8 0.0350(13) 0.0456(18) 0.0432(15) 0.0064(14) 0.0126(11) 0.0069(13)
C9 0.0374(12) 0.0396(16) 0.0381(15) 0.0017(13) 0.0145(11) 0.0009(13)
C10 0.0354(12) 0.0373(15) 0.0411(15) 0.0025(13) 0.0126(10) 0.0026(12)
C11 0.0338(13) 0.0396(16) 0.0411(15) 0.0002(13) 0.0089(11) 0.0070(12)
C12 0.0303(12) 0.0304(14) 0.0395(14) -0.0021(12) 0.0090(10) -0.0017(11)
C13 0.0319(12) 0.0351(15) 0.0492(16) -0.0043(13) 0.0126(11) 0.0002(12)
C14 0.0468(15) 0.0416(17) 0.0445(16) -0.0061(13) 0.0188(12) -0.0070(13)
C15 0.0473(14) 0.0407(17) 0.0386(15) -0.0006(12) 0.0098(12) -0.0037(13)
C16 0.0371(12) 0.0365(15) 0.0400(15) -0.0015(13) 0.0079(11) -0.0008(13)
C17 0.0314(11) 0.0290(14) 0.0414(15) -0.0039(12) 0.0119(10) -0.0040(11)
N18 0.0342(10) 0.0429(13) 0.0409(13) 0.0006(12) 0.0105(9) 0.0061(11)
N21 0.0358(11) 0.0456(14) 0.0359(12) 0.0007(11) 0.0126(9) 0.0044(11)
C22 0.0331(12) 0.0302(15) 0.0398(14) 0.0006(12) 0.0153(10) -0.0008(11)
C23 0.0416(13) 0.0381(16) 0.0485(18) -0.0024(14) 0.0220(13) -0.0005(13)
C24 0.0529(16) 0.0412(16) 0.0478(17) -0.0045(14) 0.0299(14) -0.0041(14)
C25 0.0614(17) 0.0340(15) 0.0347(15) 0.0003(13) 0.0190(12) -0.0043(15)
C26 0.0383(13) 0.0350(16) 0.0367(15) 0.0008(12) 0.0116(11) -0.0025(12)
C27 0.0377(12) 0.0266(15) 0.0356(14) -0.0008(11) 0.0169(11) -0.0028(11)
C28 0.0393(13) 0.0415(17) 0.0350(14) 0.0018(13) 0.0174(11) 0.0044(13)
C29 0.0354(12) 0.0372(16) 0.0343(14) 0.0007(13) 0.0133(10) -0.0009(12)
C30 0.0385(13) 0.0368(15) 0.0297(13) -0.0018(12) 0.0107(10) -0.0024(13)
C31 0.0304(12) 0.0462(17) 0.0344(14) -0.0014(13) 0.0093(10) 0.0009(12)
C32 0.0327(11) 0.0350(15) 0.0327(13) 0.0003(12) 0.0108(10) -0.0037(11)
C33 0.0458(15) 0.0425(16) 0.0414(17) 0.0005(14) 0.0182(13) 0.0017(13)
C34 0.0591(17) 0.0429(18) 0.0400(16) -0.0019(13) 0.0247(14) -0.0050(14)
C35 0.0578(16) 0.0429(17) 0.0335(15) 0.0011(13) 0.0095(12) -0.0094(15)
C36 0.0408(13) 0.0392(17) 0.0355(14) 0.0048(12) 0.0056(11) 0.0034(12)
C37 0.0358(12) 0.0334(16) 0.0328(13) 0.0023(11) 0.0113(10) -0.0007(12)
N38 0.0356(11) 0.0431(13) 0.0353(12) -0.0008(11) 0.0114(9) 0.0069(11)

loop_
_atom_type_symbol
_atom_type_scat_dispersion_real
_atom_type_scat_dispersion_imag
_atom_type_scat_Cromer_Mann_a1
_atom_type_scat_Cromer_Mann_b1
_atom_type_scat_Cromer_Mann_a2
_atom_type_scat_Cromer_Mann_b2
_atom_type_scat_Cromer_Mann_a3
_atom_type_scat_Cromer_Mann_b3
_atom_type_scat_Cromer_Mann_a4
_atom_type_scat_Cromer_Mann_b4
_atom_type_scat_Cromer_Mann_c
_atom_type_scat_source
C 0.0033 0.0016 2.3100 20.8439 1.0200 10.2075 1.5886 0.5687 0.8650 51.6512 0.2156 'International Tables Vol C 4.2.6.8 and 6.1.1.4'
H 0.0000 0.0000 0.4930 10.5109 0.3229 26.1257 0.1402 3.1424 0.0408 57.7998 0.0030 'International Tables Vol C 4.2.6.8 and 6.1.1.4'
N 0.0061 0.0033 12.2126 0.0057 3.1322 9.8933 2.0125 28.9975 1.1663 0.5826 -11.5290 'International Tables Vol C 4.2.6.8 and 6.1.1.4'

loop_
_exptl_crystal_face_index_h
_exptl_crystal_face_index_k
_exptl_crystal_face_index_l
_exptl_crystal_face_perp_dist
1 0 0 0.170
-1 0 0 0.200
0 1 0 0.080
0 -1 0 0.080
0 0 1 0.020
0 0 -1 0.050
6 -5 -3 0.131
-5 -1 2 0.195

loop_
_geom_angle_atom_site_label_1
_geom_angle_site_symmetry_1
_geom_angle_atom_site_label_2
_geom_angle_site_symmetry_2
_geom_angle_atom_site_label_3
_geom_angle_site_symmetry_3
_geom_angle
_geom_angle_publ_flag
C2 . N1 . C9 . 106.05(19) yes
C2 . N1 . H11 . 113.2(17) no
C9 . N1 . H11 . 111.3(17) no
N1 . C2 . C3 . 128.3(2) yes
N1 . C2 . C7 . 110.3(2) yes
C3 . C2 . C7 . 121.4(3) yes
C2 . C3 . C4 . 117.5(3) yes
C2 . C3 . H31 . 120.0(17) no
C4 . C3 . H31 . 122.5(17) no
C3 . C4 . C5 . 121.8(3) yes
C3 . C4 . H41 . 114.5(17) no
C5 . C4 . H41 . 123.7(17) no
C4 . C5 . C6 . 120.1(3) yes
C4 . C5 . H51 . 119.8(19) no
C6 . C5 . H51 . 120.1(19) no
C5 . C6 . C7 . 118.8(3) yes
C5 . C6 . H61 . 122.6(14) no
C7 . C6 . H61 . 118.6(14) no
C2 . C7 . C6 . 120.3(2) yes
C2 . C7 . C8 . 108.2(2) yes
C6 . C7 . C8 . 131.5(2) yes
C7 . C8 . C9 . 103.5(2) yes
C7 . C8 . H81 . 107.6(18) no
C9 . C8 . H81 . 108.6(18) no
C7 . C8 . H82 . 112.6(15) no
C9 . C8 . H82 . 112.5(16) no
H81 . C8 . H82 . 112(2) no
C8 . C9 . N1 . 102.2(2) yes
C8 . C9 . C10 . 114.1(2) yes
N1 . C9 . C10 . 113.3(2) yes
C8 . C9 . H91 . 105.8(15) no
N1 . C9 . H91 . 110.7(15) no
C10 . C9 . H91 . 110.3(14) no
C9 . C10 . C11 . 112.4(2) yes
C9 . C10 . N18 . 113.5(2) yes
C11 . C10 . N18 . 102.9(2) yes
C9 . C10 . H101 . 106.4(14) no
C11 . C10 . H101 . 109.6(13) no
N18 . C10 . H101 . 112.1(13) no
C10 . C11 . C12 . 102.6(2) yes
C10 . C11 . H111 . 109.9(16) no
C12 . C11 . H111 . 116.2(16) no
C10 . C11 . H112 . 107.6(14) no
C12 . C11 . H112 . 112.4(15) no
H111 . C11 . H112 . 108(2) no
C11 . C12 . C13 . 131.1(2) yes
C11 . C12 . C17 . 108.6(2) yes
C13 . C12 . C17 . 120.2(2) yes
C12 . C13 . C14 . 119.5(2) yes
C12 . C13 . H131 . 119.0(16) no
C14 . C13 . H131 . 121.5(16) no
C13 . C14 . C15 . 119.7(3) yes
C13 . C14 . H141 . 120.3(14) no
C15 . C14 . H141 . 120.0(14) no
C14 . C15 . C16 . 121.5(3) yes
C14 . C15 . H151 . 117.4(16) no
C16 . C15 . H151 . 121.1(15) no
C15 . C16 . C17 . 118.0(3) yes
C15 . C16 . H161 . 119.7(14) no
C17 . C16 . H161 . 122.3(14) no
C12 . C17 . C16 . 121.2(2) yes
C12 . C17 . N18 . 109.9(2) yes
C16 . C17 . N18 . 128.8(2) yes
C10 . N18 . C17 . 108.2(2) yes
C10 . N18 . H181 . 114.1(19) no
C17 . N18 . H181 . 119.6(17) no
C22 . N21 . C29 . 107.57(19) yes
C22 . N21 . H211 . 114.9(15) no
C29 . N21 . H211 . 113.4(17) no
N21 . C22 . C23 . 127.8(2) yes
N21 . C22 . C27 . 111.0(2) yes
C23 . C22 . C27 . 121.2(2) yes
C22 . C23 . C24 . 117.8(3) yes
C22 . C23 . H231 . 120.2(15) no
C24 . C23 . H231 . 122.0(15) no
C23 . C24 . C25 . 121.2(3) yes
C23 . C24 . H241 . 121.0(17) no
C25 . C24 . H241 . 117.8(17) no
C24 . C25 . C26 . 120.2(3) yes
C24 . C25 . H251 . 119.3(15) no
C26 . C25 . H251 . 120.4(15) no
C25 . C26 . C27 . 119.0(2) yes
C25 . C26 . H261 . 122.0(15) no
C27 . C26 . H261 . 118.5(15) no
C22 . C27 . C26 . 120.5(2) yes
C22 . C27 . C28 . 108.6(2) yes
C26 . C27 . C28 . 130.9(2) yes
C27 . C28 . C29 . 102.9(2) yes
C27 . C28 . H281 . 114.1(16) no
C29 . C28 . H281 . 107.4(14) no
C27 . C28 . H282 . 112.9(16) no
C29 . C28 . H282 . 112.9(16) no
H281 . C28 . H282 . 107(2) no
C28 . C29 . N21 . 103.5(2) yes
C28 . C29 . C30 . 112.81(19) yes
N21 . C29 . C30 . 112.9(2) yes
C28 . C29 . H291 . 111.4(14) no
N21 . C29 . H291 . 111.4(13) no
C30 . C29 . H291 . 105.1(14) no
C29 . C30 . C31 . 112.9(2) yes
C29 . C30 . N38 . 112.83(19) yes
C31 . C30 . N38 . 102.7(2) yes
C29 . C30 . H301 . 109.0(15) no
C31 . C30 . H301 . 111.7(15) no
N38 . C30 . H301 . 107.5(14) no
C30 . C31 . C32 . 103.7(2) yes
C30 . C31 . H311 . 115.3(15) no
C32 . C31 . H311 . 112.1(14) no
C30 . C31 . H312 . 109.1(15) no
C32 . C31 . H312 . 112.6(15) no
H311 . C31 . H312 . 104(2) no
C31 . C32 . C33 . 131.0(2) yes
C31 . C32 . C37 . 108.1(2) yes
C33 . C32 . C37 . 120.9(2) yes
C32 . C33 . C34 . 118.2(3) yes
C32 . C33 . H331 . 119.4(17) no
C34 . C33 . H331 . 122.4(17) no
C33 . C34 . C35 . 120.7(3) yes
C33 . C34 . H341 . 116.8(15) no
C35 . C34 . H341 . 122.4(15) no
C34 . C35 . C36 . 121.5(3) yes
C34 . C35 . H351 . 118.0(15) no
C36 . C35 . H351 . 120.4(15) no
C35 . C36 . C37 . 118.1(2) yes
C35 . C36 . H361 . 123.9(14) no
C37 . C36 . H361 . 117.9(14) no
C36 . C37 . C32 . 120.6(2) yes
C36 . C37 . N38 . 128.6(2) yes
C32 . C37 . N38 . 110.8(2) yes
C30 . N38 . C37 . 108.9(2) yes
C30 . N38 . H381 . 113.5(17) no
C37 . N38 . H381 . 120.6(18) no

loop_
_geom_bond_atom_site_label_1
_geom_bond_site_symmetry_1
_geom_bond_atom_site_label_2
_geom_bond_site_symmetry_2
_geom_bond_distance
_geom_bond_publ_flag
N1 . C2 . 1.424(3) yes
N1 . C9 . 1.498(3) yes
N1 . H11 . 0.92(3) no
C2 . C3 . 1.388(4) yes
C2 . C7 . 1.396(4) yes
C3 . C4 . 1.387(4) yes
C3 . H31 . 1.01(3) no
C4 . C5 . 1.379(5) yes
C4 . H41 . 1.04(3) no
C5 . C6 . 1.404(4) yes
C5 . H51 . 0.95(3) no
C6 . C7 . 1.374(4) yes
C6 . H61 . 1.05(3) no
C7 . C8 . 1.493(4) yes
C8 . C9 . 1.532(4) yes
C8 . H81 . 0.93(3) no
C8 . H82 . 1.02(3) no
C9 . C10 . 1.499(4) yes
C9 . H91 . 1.00(3) no
C10 . C11 . 1.546(3) yes
C10 . N18 . 1.472(4) yes
C10 . H101 . 1.09(3) no
C11 . C12 . 1.502(4) yes
C11 . H111 . 0.95(3) no
C11 . H112 . 1.02(3) no
C12 . C13 . 1.382(4) yes
C12 . C17 . 1.401(3) yes
C13 . C14 . 1.392(4) yes
C13 . H131 . 0.97(3) no
C14 . C15 . 1.394(4) yes
C14 . H141 . 1.06(3) no
C15 . C16 . 1.395(4) yes
C15 . H151 . 1.01(3) no
C16 . C17 . 1.381(4) yes
C16 . H161 . 1.00(3) no
C17 . N18 . 1.399(3) yes
N18 . H181 . 0.89(2) no
N21 . C22 . 1.406(3) yes
N21 . C29 . 1.485(3) yes
N21 . H211 . 0.94(2) no
C22 . C23 . 1.391(4) yes
C22 . C27 . 1.391(3) yes
C23 . C24 . 1.400(4) yes
C23 . H231 . 1.04(3) no
C24 . C25 . 1.382(4) yes
C24 . H241 . 0.96(3) no
C25 . C26 . 1.397(4) yes
C25 . H251 . 1.02(3) no
C26 . C27 . 1.380(4) yes
C26 . H261 . 0.99(3) no
C27 . C28 . 1.507(3) yes
C28 . C29 . 1.541(3) yes
C28 . H281 . 1.00(3) no
C28 . H282 . 0.96(3) no
C29 . C30 . 1.510(3) yes
C29 . H291 . 1.05(3) no
C30 . C31 . 1.541(4) yes
C30 . N38 . 1.475(3) yes
C30 . H301 . 0.97(3) no
C31 . C32 . 1.503(3) yes
C31 . H311 . 1.04(2) no
C31 . H312 . 0.99(3) no
C32 . C33 . 1.390(4) yes
C32 . C37 . 1.394(3) yes
C33 . C34 . 1.406(4) yes
C33 . H331 . 0.97(3) no
C34 . C35 . 1.372(4) yes
C34 . H341 . 1.05(3) no
C35 . C36 . 1.395(4) yes
C35 . H351 . 1.04(3) no
C36 . C37 . 1.399(4) yes
C36 . H361 . 0.98(3) no
C37 . N38 . 1.390(3) yes
N38 . H381 . 0.89(3) no

loop_
_geom_contact_atom_site_label_1
_geom_contact_atom_site_label_2
_geom_contact_distance
_geom_contact_site_symmetry_1
_geom_contact_site_symmetry_2
_geom_contact_publ_flag
N1 N21 3.454(3) . . no
N18 C23 3.448(4) . . no
N18 C25 3.515(4) . 2_655 no
N18 C26 3.527(3) . 2_655 no
N38 C3 3.331(4) . . no
N38 C34 3.470(4) . 2_646 no
N38 C35 3.493(4) . 2_646 no
C5 C8 3.467(5) . 2_756 no

loop_
_geom_torsion_atom_site_label_1
_geom_torsion_atom_site_label_2
_geom_torsion_atom_site_label_3
_geom_torsion_atom_site_label_4
_geom_torsion_site_symmetry_1
_geom_torsion_site_symmetry_2
_geom_torsion_site_symmetry_3
_geom_torsion_site_symmetry_4
_geom_torsion
_geom_torsion_publ_flag
N1 C2 C3 C4 . . . . 177.9(3) no
N1 C2 C7 C6 . . . . -178.1(3) no
N1 C2 C7 C8 . . . . 1.2(3) no
N1 C9 C8 C7 . . . . -28.9(3) no
N1 C9 C10 N18 . . . . 67.0(3) no
N1 C9 C10 C11 . . . . -176.7(2) no
N18 C10 C9 C8 . . . . -176.7(2) no
N18 C10 C11 C12 . . . . -25.3(3) no
N18 C17 C12 C11 . . . . 1.6(3) no
N18 C17 C12 C13 . . . . -175.3(2) no
N18 C17 C16 C15 . . . . 175.1(3) no
N21 C22 C23 C24 . . . . 179.5(3) no
N21 C22 C27 C26 . . . . -178.3(2) no
N21 C22 C27 C28 . . . . -0.1(3) no
N21 C29 C28 C27 . . . . -23.6(3) no
N21 C29 C30 N38 . . . . 64.9(3) no
N21 C29 C30 C31 . . . . -179.2(2) no
N38 C30 C29 C28 . . . . -178.1(2) no
N38 C30 C31 C32 . . . . -22.2(3) no
N38 C37 C32 C31 . . . . 0.8(3) no
N38 C37 C32 C33 . . . . -177.1(3) no
N38 C37 C36 C35 . . . . 177.3(3) no
C2 N1 C9 C8 . . . . 30.3(3) no
C2 N1 C9 C10 . . . . 153.5(3) no
C2 C3 C4 C5 . . . . -0.5(5) no
C2 C7 C6 C5 . . . . 0.1(5) no
C2 C7 C8 C9 . . . . 17.9(3) no
C3 C2 N1 C9 . . . . 161.7(3) no
C3 C2 C7 C6 . . . . -0.2(5) no
C3 C2 C7 C8 . . . . 179.2(3) no
C3 C4 C5 C6 . . . . 0.5(6) no
C4 C3 C2 C7 . . . . 0.4(5) no
C4 C5 C6 C7 . . . . -0.3(5) no
C5 C6 C7 C8 . . . . -179.1(3) no
C6 C7 C8 C9 . . . . -162.9(3) no
C7 C2 N1 C9 . . . . -20.5(3) no
C7 C8 C9 C10 . . . . -151.5(2) no
C8 C9 C10 C11 . . . . -60.4(3) no
C9 C10 N18 C17 . . . . 149.5(2) no
C9 C10 C11 C12 . . . . -147.8(2) no
C10 N18 C17 C12 . . . . -19.1(3) no
C10 N18 C17 C16 . . . . 164.6(3) no
C10 C11 C12 C13 . . . . -168.3(3) no
C10 C11 C12 C17 . . . . 15.2(3) no
C11 C10 N18 C17 . . . . 27.6(3) no
C11 C12 C13 C14 . . . . -177.3(3) no
C11 C12 C17 C16 . . . . 178.2(2) no
C12 C13 C14 C15 . . . . 0.7(4) no
C12 C17 C16 C15 . . . . -0.9(4) no
C13 C12 C17 C16 . . . . 1.3(4) no
C13 C14 C15 C16 . . . . -0.3(4) no
C14 C13 C12 C17 . . . . -1.2(4) no
C14 C15 C16 C17 . . . . 0.4(4) no
C22 N21 C29 C28 . . . . 24.6(3) no
C22 N21 C29 C30 . . . . 146.9(2) no
C22 C23 C24 C25 . . . . -1.6(5) no
C22 C27 C26 C25 . . . . -1.8(4) no
C22 C27 C28 C29 . . . . 15.2(3) no
C23 C22 N21 C29 . . . . 166.4(3) no
C23 C22 C27 C26 . . . . -0.5(4) no
C23 C22 C27 C28 . . . . 177.7(3) no
C23 C24 C25 C26 . . . . -0.7(5) no
C24 C23 C22 C27 . . . . 2.2(4) no
C24 C25 C26 C27 . . . . 2.3(4) no
C25 C26 C27 C28 . . . . -179.5(3) no
C26 C27 C28 C29 . . . . -166.9(3) no
C27 C22 N21 C29 . . . . -16.0(3) no
C27 C28 C29 C30 . . . . -145.9(2) no
C28 C29 C30 C31 . . . . -62.3(3) no
C29 C30 N38 C37 . . . . 145.6(2) no
C29 C30 C31 C32 . . . . -144.0(2) no
C30 N38 C37 C32 . . . . -16.2(3) no
C30 N38 C37 C36 . . . . 166.9(3) no
C30 C31 C32 C33 . . . . -168.5(3) no
C30 C31 C32 C37 . . . . 13.8(3) no
C31 C30 N38 C37 . . . . 23.8(3) no
C31 C32 C33 C34 . . . . -177.6(3) no
C31 C32 C37 C36 . . . . 178.0(3) no
C32 C33 C34 C35 . . . . -0.4(5) no
C32 C37 C36 C35 . . . . 0.7(4) no
C33 C32 C37 C36 . . . . 0.0(4) no
C33 C34 C35 C36 . . . . 1.2(5) no
C34 C33 C32 C37 . . . . -0.2(5) no
C34 C35 C36 C37 . . . . -1.4(5) no
